data_7159864
loop_
_publ_author_name
'Ram&#xed;rez-Lozano, Claudia M'
'Ochoa, Ma Eugenia'
'Labra-V&#xe1;zquez, Pablo'
'Jim&#xe9;nez-S&#xe1;nchez, Arturo'
'Farf&#xe1;n, Norberto'
'Santillan, Rosa'

_publ_section_title
;
 Exploring the self-assembly dynamics of novel steroid-coumarin
 conjugates: a comprehensive spectroscopic and solid-state investigation.
;
_journal_issue 16
_journal_name_full 'Organic &amp; biomolecular chemistry'
_journal_page_first 3314
_journal_page_last 3327
_journal_paper_doi 10.1039/d4ob00192c
_journal_volume 22
_journal_year 2024
_chemical_absolute_configuration rm
_chemical_formula_sum 'C35 H40 N2 O6'
_chemical_formula_weight 584.69
_space_group_crystal_system triclinic
_space_group_IT_number 1
_space_group_name_Hall 'P 1'
_space_group_name_H-M_alt 'P 1'
_atom_sites_solution_hydrogens geom
_audit_creation_method SHELXL-2019/1
_audit_update_record
;
2024-01-11 deposited with the CCDC.	2024-03-26 downloaded from the CCDC.
;
_cell_angle_alpha 82.309(5)
_cell_angle_beta 78.830(5)
_cell_angle_gamma 70.106(5)
_cell_formula_units_Z 2
_cell_length_a 9.117(2)
_cell_length_b 12.119(3)
_cell_length_c 14.803(4)
_cell_measurement_reflns_used 2786
_cell_measurement_temperature 294(2)
_cell_measurement_theta_max 21.17
_cell_measurement_theta_min 2.36
_cell_volume 1504.7(6)
_computing_cell_refinement 'Bruker SAINT'
_computing_data_collection 'Bruker APEX2'
_computing_data_reduction 'Bruker SAINT'
_computing_molecular_graphics 'Bruker SHELXTL'
_computing_publication_material 'Bruker SHELXTL'
_computing_structure_refinement 'SHELXL-2019/1 (Sheldrick, 2019)'
_computing_structure_solution 'SHELXS-97 (Sheldrick 2008)'
_diffrn_ambient_temperature 294(2)
_diffrn_measured_fraction_theta_full 1.000
_diffrn_measured_fraction_theta_max 0.997
_diffrn_measurement_device_type 'Bruker APEX-II CCD'
_diffrn_measurement_method '\f and \w scans'
_diffrn_radiation_type MoK\a
_diffrn_radiation_wavelength 0.71073
_diffrn_reflns_av_R_equivalents 0.4845
_diffrn_reflns_av_unetI/netI 0.4942
_diffrn_reflns_Laue_measured_fraction_full 1.000
_diffrn_reflns_Laue_measured_fraction_max 0.997
_diffrn_reflns_limit_h_max 11
_diffrn_reflns_limit_h_min -11
_diffrn_reflns_limit_k_max 15
_diffrn_reflns_limit_k_min -15
_diffrn_reflns_limit_l_max 19
_diffrn_reflns_limit_l_min -19
_diffrn_reflns_number 67782
_diffrn_reflns_point_group_measured_fraction_full 0.993
_diffrn_reflns_point_group_measured_fraction_max 0.985
_diffrn_reflns_theta_full 25.242
_diffrn_reflns_theta_max 27.661
_diffrn_reflns_theta_min 2.195
_exptl_absorpt_coefficient_mu 0.088
_exptl_absorpt_correction_T_max 0.746
_exptl_absorpt_correction_T_min 0.469
_exptl_absorpt_correction_type multi-scan
_exptl_absorpt_process_details
;
SADABS-2016/2 - Bruker AXS area detector scaling and absorption correction
;
_exptl_crystal_colour brown
_exptl_crystal_density_diffrn 1.290
_exptl_crystal_description plate
_exptl_crystal_F_000 624
_exptl_crystal_size_max 0.200
_exptl_crystal_size_mid 0.140
_exptl_crystal_size_min 0.080
_refine_diff_density_max 0.213
_refine_diff_density_min -0.186
_refine_diff_density_rms 0.042
_refine_ls_abs_structure_details
;
 Refined as an inversion twin.
;
_refine_ls_abs_structure_Flack 0(3)
_refine_ls_extinction_coef 0.0043(14)
_refine_ls_extinction_expression Fc^*^=kFc[1+0.001xFc^2^\l^3^/sin(2\q)]^-1/4^
_refine_ls_extinction_method 'SHELXL-2019/1 (Sheldrick 2019)'
_refine_ls_goodness_of_fit_ref 0.919
_refine_ls_hydrogen_treatment mixed
_refine_ls_matrix_type full
_refine_ls_number_parameters 761
_refine_ls_number_reflns 13840
_refine_ls_number_restraints 182
_refine_ls_restrained_S_all 0.916
_refine_ls_R_factor_all 0.4131
_refine_ls_R_factor_gt 0.0948
_refine_ls_shift/su_max 0.000
_refine_ls_shift/su_mean 0.000
_refine_ls_structure_factor_coef Fsqd
_refine_ls_weighting_details 'w=1/[\s^2^(Fo^2^)+(0.0832P)^2^] where P=(Fo^2^+2Fc^2^)/3'
_refine_ls_weighting_scheme calc
_refine_ls_wR_factor_gt 0.1585
_refine_ls_wR_factor_ref 0.2588
_reflns_Friedel_coverage 0.976
_reflns_Friedel_fraction_full 0.986
_reflns_Friedel_fraction_max 0.973
_reflns_number_gt 3325
_reflns_number_total 13840
_reflns_threshold_expression 'I > 2\s(I)'
_cod_data_source_file d4ob00192c2.cif
_cod_data_source_block rsclau10_0m
_cod_depositor_comments 'Adding full bibliography for 7159862--7159865.cif.'
_cod_original_cell_volume 1504.8(7)
_cod_database_code 7159864
_shelx_shelxl_version_number 2019/1
_shelx_space_group_comment
;
The symmetry employed for this shelxl refinement is uniquely defined
by the following loop, which should always be used as a source of
symmetry information in preference to the above space-group names.
They are only intended as comments.
;
_shelx_estimated_absorpt_t_min 0.983
_shelx_estimated_absorpt_t_max 0.993

loop_
_space_group_symop_operation_xyz
'x, y, z'

loop_
_atom_site_label
_atom_site_type_symbol
_atom_site_fract_x
_atom_site_fract_y
_atom_site_fract_z
_atom_site_U_iso_or_equiv
_atom_site_adp_type
_atom_site_occupancy
_atom_site_site_symmetry_order
_atom_site_calc_flag
_atom_site_refinement_flags_posn
_atom_site_refinement_flags_adp
_atom_site_refinement_flags_occupancy
_atom_site_disorder_assembly
_atom_site_disorder_group
O1A O 0.1683(9) 0.7908(7) 0.5560(6) 0.063(3) Uani 1 1 d . . . . .
O22A O 0.6998(10) 0.8781(8) 0.4766(7) 0.086(3) Uani 1 1 d . . . . .
O1 O 0.8988(9) 0.3259(7) 0.4724(6) 0.061(3) Uani 1 1 d . . . . .
N1 N 0.4782(11) 0.3824(9) 0.5255(7) 0.062(3) Uani 1 1 d . . . . .
H1 H 0.459460 0.456960 0.524744 0.074 Uiso 1 1 calc R U . . .
C24A C 0.4301(14) 0.8008(12) 0.5341(9) 0.057(4) Uani 1 1 d . . . . .
C26A C 0.2139(15) 0.9550(12) 0.6047(9) 0.055(4) Uani 1 1 d . . . . .
O3 O -0.1835(10) 0.4716(8) 0.7229(7) 0.083(3) Uani 1 1 d . U . . .
C3 C -0.332(5) 0.548(4) 0.757(3) 0.065(2) Uani 0.5 1 d . U P A 1
C4 C -0.338(5) 0.613(3) 0.846(2) 0.065(2) Uani 0.5 1 d . U P A 1
H4 H -0.249513 0.601760 0.872844 0.078 Uiso 0.5 1 calc R U P A 1
C2 C -0.450(4) 0.555(3) 0.727(3) 0.065(2) Uani 0.5 1 d . U P A 1
H2 H -0.445441 0.510684 0.679415 0.078 Uiso 0.5 1 calc R U P A 1
C1 C -0.594(5) 0.635(3) 0.766(3) 0.065(2) Uani 0.5 1 d . U P A 1
H1B H -0.682657 0.641440 0.741339 0.078 Uiso 0.5 1 calc R U P A 1
C10 C -0.618(6) 0.709(4) 0.844(4) 0.065(2) Uani 0.5 1 d . U P A 1
C3B C -0.315(5) 0.559(4) 0.765(3) 0.065(2) Uani 0.5 1 d . . P A 2
C4B C -0.330(5) 0.606(3) 0.825(2) 0.065(2) Uani 0.5 1 d . . P A 2
H4BA H -0.237257 0.598460 0.845900 0.078 Uiso 0.5 1 calc R U P A 2
C2B C -0.466(4) 0.587(3) 0.716(3) 0.065(2) Uani 0.5 1 d . . P A 2
H2BA H -0.462440 0.555374 0.661663 0.078 Uiso 0.5 1 calc R U P A 2
C1B C -0.596(5) 0.658(3) 0.759(3) 0.065(2) Uani 0.5 1 d . . P A 2
H1BA H -0.684687 0.685588 0.729799 0.078 Uiso 0.5 1 calc R U P A 2
C10B C -0.610(6) 0.693(4) 0.840(4) 0.065(2) Uani 0.5 1 d . . P A 2
O3A O 1.2123(12) 0.6556(9) 0.2822(8) 0.119(4) Uani 1 1 d . U . . .
C3A C 1.363(5) 0.580(4) 0.245(3) 0.082(3) Uani 0.5 1 d . U P B 1
C4A C 1.502(4) 0.564(3) 0.263(3) 0.082(3) Uani 0.5 1 d . U P B 1
H4AA H 1.516270 0.610400 0.304173 0.098 Uiso 0.5 1 calc R U P B 1
C2A C 1.342(5) 0.511(3) 0.155(3) 0.082(3) Uani 0.5 1 d . U P B 1
H2AA H 1.243529 0.522441 0.138851 0.098 Uiso 0.5 1 calc R U P B 1
C1A C 1.486(4) 0.435(3) 0.107(3) 0.082(3) Uani 0.5 1 d . U P B 1
H1AA H 1.490431 0.394969 0.056727 0.098 Uiso 0.5 1 calc R U P B 1
C10A C 1.622(7) 0.427(5) 0.145(5) 0.082(3) Uani 0.5 1 d . U P B 1
C3C C 1.338(4) 0.570(4) 0.231(3) 0.082(3) Uani 0.5 1 d . . P B 2
C4C C 1.470(4) 0.541(3) 0.276(3) 0.082(3) Uani 0.5 1 d . . P B 2
H4C H 1.459898 0.558907 0.336282 0.098 Uiso 0.5 1 calc R U P B 2
C2C C 1.344(5) 0.537(3) 0.173(3) 0.082(3) Uani 0.5 1 d . . P B 2
H2C H 1.250275 0.556158 0.149103 0.098 Uiso 0.5 1 calc R U P B 2
C1C C 1.477(4) 0.467(3) 0.122(3) 0.082(3) Uani 0.5 1 d . . P B 2
H1C H 1.465092 0.444253 0.066909 0.098 Uiso 0.5 1 calc R U P B 2
C10C C 1.622(7) 0.427(5) 0.145(5) 0.082(3) Uani 0.5 1 d . . P B 2
C27A C 0.1481(15) 1.0562(13) 0.6509(9) 0.074(5) Uani 1 1 d . . . . .
H27A H 0.212894 1.097730 0.659202 0.088 Uiso 1 1 calc R U . . .
O2A O 0.3620(10) 0.6461(8) 0.4914(7) 0.084(3) Uani 1 1 d . . . . .
C30A C -0.0441(15) 0.9318(11) 0.6282(9) 0.056(4) Uani 1 1 d . . . . .
H30A H -0.106963 0.890080 0.617285 0.067 Uiso 1 1 calc R U . . .
O22 O 0.3598(10) 0.2432(8) 0.5561(7) 0.080(3) Uani 1 1 d . . . . .
O2 O 0.7017(10) 0.4797(8) 0.5220(7) 0.084(3) Uani 1 1 d . . . . .
O17A O 2.2613(14) 0.1433(13) -0.1342(10) 0.144(5) Uani 1 1 d . . . . .
O17 O -1.3388(13) 0.9784(12) 1.0395(9) 0.147(5) Uani 1 1 d . . . . .
N2A N -0.2675(12) 1.0777(11) 0.7111(9) 0.088(4) Uani 1 1 d . U . . .
C32A C -0.327(5) 1.155(4) 0.787(3) 0.104(5) Uani 0.689(16) 1 d . U P C 1
H32A H -0.412331 1.135527 0.828670 0.125 Uiso 0.689(16) 1 calc R U P C 1
H32B H -0.243466 1.147274 0.821619 0.125 Uiso 0.689(16) 1 calc R U P C 1
C33A C -0.379(2) 1.265(2) 0.7482(19) 0.104(5) Uani 0.689(16) 1 d . U P C 1
H33A H -0.372020 1.277294 0.684415 0.125 Uiso 0.689(16) 1 calc R U P C 1
H33B H -0.422173 1.327843 0.785084 0.125 Uiso 0.689(16) 1 calc R U P C 1
H1AC H -0.484(2) 1.284(2) 0.7455(19) 0.156 Uiso 0.689(16) 1 calc R U P C 1
C32C C -0.333(11) 1.155(8) 0.804(6) 0.104(5) Uani 0.311(16) 1 d . . P C 2
H32C H -0.395170 1.114006 0.848102 0.125 Uiso 0.311(16) 1 calc R U P C 2
H32D H -0.241360 1.147396 0.831248 0.125 Uiso 0.311(16) 1 calc R U P C 2
C33C C -0.427(6) 1.278(4) 0.802(4) 0.104(5) Uani 0.311(16) 1 d . . P C 2
H33F H -0.359019 1.324455 0.777282 0.156 Uiso 0.311(16) 1 calc R U P C 2
H33E H -0.476713 1.299003 0.863265 0.156 Uiso 0.311(16) 1 calc R U P C 2
H33C H -0.505633 1.292587 0.763378 0.156 Uiso 0.311(16) 1 calc R U P C 2
N1A N 0.5877(11) 0.7364(10) 0.5016(8) 0.068(4) Uani 1 1 d . . . . .
H1F H 0.608540 0.662063 0.498603 0.082 Uiso 1 1 calc R U . . .
C13 C -1.0696(14) 0.8427(12) 1.0082(10) 0.064(4) Uani 1 1 d . . . . .
C14 C -0.9316(15) 0.8798(11) 1.0197(10) 0.071(4) Uani 1 1 d . . . . .
H14 H -0.941542 0.953537 0.981247 0.085 Uiso 1 1 calc R U . . .
C22A C 0.7097(15) 0.7786(13) 0.4745(10) 0.072(4) Uani 1 1 d D U . . .
C21A C 0.854(3) 0.677(2) 0.429(2) 0.087(4) Uani 0.5 1 d D U P B 1
H21A H 0.883321 0.611096 0.474402 0.105 Uiso 0.5 1 calc R U P B 1
H21B H 0.822493 0.649161 0.379256 0.105 Uiso 0.5 1 calc R U P B 1
C20A C 0.995(3) 0.715(3) 0.391(3) 0.087(4) Uani 0.5 1 d D U P B 1
H20A H 0.968061 0.778080 0.342600 0.105 Uiso 0.5 1 calc R U P B 1
H20B H 1.025199 0.745007 0.439170 0.105 Uiso 0.5 1 calc R U P B 1
C19A C 1.126(4) 0.617(3) 0.353(3) 0.087(4) Uani 0.5 1 d D U P B 1
O19A O 1.158(2) 0.517(2) 0.3785(16) 0.087(4) Uani 0.5 1 d D U P B 1
C21C C 0.870(4) 0.687(3) 0.456(3) 0.087(4) Uani 0.5 1 d . . P B 2
H21H H 0.928707 0.682334 0.505541 0.105 Uiso 0.5 1 calc R U P B 2
H21I H 0.858095 0.610768 0.454834 0.105 Uiso 0.5 1 calc R U P B 2
C20C C 0.953(4) 0.718(3) 0.369(3) 0.087(4) Uani 0.5 1 d . . P B 2
H20H H 0.983833 0.785430 0.376937 0.105 Uiso 0.5 1 calc R U P B 2
H20I H 0.881054 0.743289 0.324857 0.105 Uiso 0.5 1 calc R U P B 2
C19C C 1.103(5) 0.621(4) 0.329(3) 0.087(4) Uani 0.5 1 d . . P B 2
O19C O 1.114(2) 0.516(2) 0.3476(17) 0.087(4) Uani 0.5 1 d . . P B 2
C9 C -0.7682(13) 0.7856(12) 0.8801(10) 0.058(4) Uani 1 1 d . . . . .
H1A H -0.787(6) 0.864(9) 0.845(6) 0.087 Uiso 1 1 calc R U . A 1
C25 C 0.6899(13) 0.2077(11) 0.4671(8) 0.055(4) Uani 1 1 d . . . . .
H25 H 0.622089 0.164385 0.470050 0.066 Uiso 1 1 calc R U . . .
C30 C 1.1173(14) 0.1790(12) 0.4039(8) 0.053(4) Uani 1 1 d . . . . .
H30 H 1.179644 0.223379 0.410299 0.064 Uiso 1 1 calc R U . . .
C8A C 1.9188(14) 0.3647(11) 0.1133(8) 0.059(4) Uani 1 1 d . . . . .
H8A H 1.918595 0.443022 0.086121 0.071 Uiso 1 1 calc R U . . .
C28A C -0.0080(15) 1.0970(12) 0.6846(9) 0.062(4) Uani 1 1 d . . . . .
H28A H -0.048908 1.167016 0.713650 0.074 Uiso 1 1 calc R U . . .
C14A C 2.0612(14) 0.2761(12) 0.0676(9) 0.066(4) Uani 1 1 d . . . . .
H14A H 2.048064 0.199367 0.088907 0.079 Uiso 1 1 calc R U . . .
C5 C -0.4761(16) 0.6825(12) 0.8773(9) 0.065(4) Uani 1 1 d . . . . .
C23A C 0.3257(14) 0.7401(13) 0.5251(9) 0.061(4) Uani 1 1 d . . . . .
C29A C -0.1105(14) 1.0337(12) 0.6761(9) 0.061(4) Uani 1 1 d . . . . .
C31A C 0.1120(15) 0.8953(12) 0.5983(9) 0.054(4) Uani 1 1 d . . . . .
C28 C 1.0825(15) 0.0122(12) 0.3561(10) 0.073(5) Uani 1 1 d . . . . .
H28 H 1.124270 -0.059111 0.328780 0.087 Uiso 1 1 calc R U . . .
C31 C 0.9573(15) 0.2165(11) 0.4367(8) 0.050(4) Uani 1 1 d . . . . .
C27 C 0.9241(15) 0.0522(11) 0.3896(9) 0.060(4) Uani 1 1 d . . . . .
H27 H 0.861389 0.007782 0.383828 0.072 Uiso 1 1 calc R U . . .
C34 C 1.4491(14) 0.0934(12) 0.3461(10) 0.076(5) Uani 1 1 d . . . . .
H34A H 1.553077 0.035006 0.345261 0.091 Uiso 1 1 calc R U . . .
H34B H 1.413293 0.120432 0.407856 0.091 Uiso 1 1 calc R U . . .
C22 C 0.3504(14) 0.3453(13) 0.5559(10) 0.065(4) Uani 1 1 d D U . . .
C21 C 0.214(3) 0.445(2) 0.610(2) 0.073(3) Uani 0.5 1 d D U P A 1
H21G H 0.244721 0.453977 0.667334 0.088 Uiso 0.5 1 calc R U P A 1
H21E H 0.196955 0.519704 0.573190 0.088 Uiso 0.5 1 calc R U P A 1
C20 C 0.065(4) 0.415(3) 0.631(3) 0.073(3) Uani 0.5 1 d D U P A 1
H20D H 0.031791 0.409693 0.573687 0.088 Uiso 0.5 1 calc R U P A 1
H20E H 0.082940 0.339386 0.665878 0.088 Uiso 0.5 1 calc R U P A 1
C19 C -0.057(4) 0.505(3) 0.684(3) 0.073(3) Uani 0.5 1 d D U P A 1
O19 O -0.051(2) 0.5978(17) 0.6935(13) 0.073(3) Uani 0.5 1 d D U P A 1
C21B C 0.199(3) 0.437(3) 0.578(2) 0.073(3) Uani 0.5 1 d . . P A 2
H21C H 0.156800 0.468562 0.520965 0.088 Uiso 0.5 1 calc R U P A 2
H21D H 0.217546 0.500986 0.602384 0.088 Uiso 0.5 1 calc R U P A 2
C20B C 0.078(4) 0.400(3) 0.645(3) 0.073(3) Uani 0.5 1 d . . P A 2
H20F H 0.121219 0.362055 0.700125 0.088 Uiso 0.5 1 calc R U P A 2
H20G H 0.046654 0.344547 0.617917 0.088 Uiso 0.5 1 calc R U P A 2
C19B C -0.067(5) 0.512(4) 0.669(3) 0.073(3) Uani 0.5 1 d . . P A 2
O19B O -0.090(2) 0.6107(18) 0.6466(13) 0.073(3) Uani 0.5 1 d . . P A 2
C18 C -1.0738(14) 0.7276(12) 1.0650(10) 0.084(4) Uani 1 1 d . . . . .
H18A H -1.174843 0.718166 1.067136 0.126 Uiso 1 1 calc R U . . .
H18B H -1.057146 0.730407 1.126601 0.126 Uiso 1 1 calc R U . . .
H18C H -0.992204 0.662426 1.036672 0.126 Uiso 1 1 calc R U . . .
C17A C 2.226(2) 0.1963(17) -0.0675(12) 0.106(6) Uani 1 1 d . . . . .
C25A C 0.3756(16) 0.9056(11) 0.5707(9) 0.061(4) Uani 1 1 d . . . . .
H25A H 0.445113 0.945768 0.573443 0.073 Uiso 1 1 calc R U . . .
C15A C 2.2290(16) 0.2636(15) 0.0786(10) 0.105(6) Uani 1 1 d . . . . .
H15A H 2.251047 0.227514 0.139145 0.127 Uiso 1 1 calc R U . . .
H15B H 2.244783 0.339785 0.070325 0.127 Uiso 1 1 calc R U . . .
C15 C -0.9703(16) 0.9132(12) 1.1192(10) 0.090(5) Uani 1 1 d . . . . .
H15C H -0.914521 0.965350 1.127923 0.108 Uiso 1 1 calc R U . . .
H15D H -0.942357 0.843766 1.161636 0.108 Uiso 1 1 calc R U . . .
C7A C 1.9133(17) 0.3615(14) 0.2160(10) 0.099(5) Uani 1 1 d . . . . .
H7AA H 2.011671 0.365531 0.228771 0.119 Uiso 1 1 calc R U . . .
H7AB H 1.899079 0.288629 0.245602 0.119 Uiso 1 1 calc R U . . .
C23 C 0.7437(14) 0.3801(13) 0.4993(9) 0.054(4) Uani 1 1 d . . . . .
C5A C 1.6268(18) 0.4803(13) 0.2216(10) 0.080(5) Uani 1 1 d . . . . .
C35A C -0.3941(16) 0.9217(13) 0.7530(10) 0.090(5) Uani 1 1 d . . . . .
H35A H -0.477467 0.898002 0.739575 0.136 Uiso 1 1 calc R U . . .
H35B H -0.417721 0.942238 0.815840 0.136 Uiso 1 1 calc R U . . .
H35C H -0.296324 0.857966 0.744233 0.136 Uiso 1 1 calc R U . . .
N2 N 1.3398(12) 0.0378(10) 0.3253(8) 0.072(3) Uani 1 1 d . U . . .
C32 C 1.396(2) -0.033(2) 0.2444(16) 0.077(4) Uani 0.689(16) 1 d . U P C 1
H32H H 1.462628 0.000789 0.198254 0.093 Uiso 0.689(16) 1 calc R U P C 1
H32E H 1.306053 -0.031277 0.217586 0.093 Uiso 0.689(16) 1 calc R U P C 1
C33 C 1.489(2) -0.1601(18) 0.2697(15) 0.077(4) Uani 0.689(16) 1 d . U P C 1
H33M H 1.549261 -0.197068 0.214809 0.116 Uiso 0.689(16) 1 calc R U P C 1
H33K H 1.416638 -0.201318 0.298944 0.116 Uiso 0.689(16) 1 calc R U P C 1
H33L H 1.558277 -0.162209 0.311337 0.116 Uiso 0.689(16) 1 calc R U P C 1
C32B C 1.413(5) -0.090(4) 0.308(3) 0.077(4) Uani 0.311(16) 1 d . . P C 2
H32F H 1.521650 -0.119202 0.319730 0.093 Uiso 0.311(16) 1 calc R U P C 2
H32G H 1.353904 -0.136249 0.346908 0.093 Uiso 0.311(16) 1 calc R U P C 2
C33B C 1.406(5) -0.091(4) 0.214(3) 0.077(4) Uani 0.311(16) 1 d . . P C 2
H33H H 1.309853 -0.033126 0.198880 0.116 Uiso 0.311(16) 1 calc R U P C 2
H33I H 1.408624 -0.167327 0.201569 0.116 Uiso 0.311(16) 1 calc R U P C 2
H33J H 1.494748 -0.072639 0.176479 0.116 Uiso 0.311(16) 1 calc R U P C 2
C13A C 2.0708(14) 0.2864(12) -0.0379(9) 0.064(4) Uani 1 1 d . . . . .
C9A C 1.7729(15) 0.3451(13) 0.0958(10) 0.069(4) Uani 1 1 d . . . . .
H1BC H 1.781(6) 0.264(10) 0.111(8) 0.103 Uiso 1 1 calc R U . B 1
C35 C 1.4620(18) 0.1960(13) 0.2788(11) 0.098(5) Uani 1 1 d . . . . .
H35D H 1.543791 0.222435 0.290941 0.147 Uiso 1 1 calc R U . . .
H35E H 1.363178 0.258972 0.285722 0.147 Uiso 1 1 calc R U . . .
H35F H 1.487077 0.171855 0.216949 0.147 Uiso 1 1 calc R U . . .
C16A C 2.336(2) 0.1837(17) 0.0017(13) 0.127(7) Uani 1 1 d . . . . .
H16A H 2.424485 0.210276 -0.026574 0.153 Uiso 1 1 calc R U . . .
H16B H 2.375883 0.102609 0.026156 0.153 Uiso 1 1 calc R U . . .
C34A C -0.3799(15) 1.0258(12) 0.6897(10) 0.071(4) Uani 1 1 d . . . . .
H34C H -0.346905 1.002110 0.626928 0.085 Uiso 1 1 calc R U . . .
H34D H -0.483123 1.085473 0.692708 0.085 Uiso 1 1 calc R U . . .
C24 C 0.6333(15) 0.3174(12) 0.4957(9) 0.054(4) Uani 1 1 d . . . . .
C7 C -0.6347(14) 0.8311(12) 0.9932(9) 0.082(4) Uani 1 1 d . . . . .
H7A H -0.642022 0.846008 1.056985 0.098 Uiso 1 1 calc R U . . .
H7B H -0.636512 0.903132 0.955209 0.098 Uiso 1 1 calc R U . . .
C29 C 1.1832(14) 0.0748(12) 0.3617(9) 0.057(4) Uani 1 1 d . . . . .
C8 C -0.7738(14) 0.7957(11) 0.9831(10) 0.064(4) Uani 1 1 d . . . . .
H8 H -0.763212 0.718210 1.015794 0.077 Uiso 1 1 calc R U . . .
C6 C -0.4817(13) 0.7351(12) 0.9644(10) 0.083(5) Uani 1 1 d . . . . .
H6A H -0.395459 0.767135 0.956088 0.100 Uiso 1 1 calc R U . . .
H6B H -0.465116 0.673191 1.013847 0.100 Uiso 1 1 calc R U . . .
C17 C -1.2073(19) 0.9377(14) 1.0580(12) 0.089(5) Uani 1 1 d . . . . .
C11 C -0.9086(13) 0.7544(13) 0.8630(10) 0.083(5) Uani 1 1 d . . . . .
H11A H -0.897284 0.673959 0.887238 0.100 Uiso 1 1 calc R U . . .
H11B H -0.907002 0.758217 0.796992 0.100 Uiso 1 1 calc R U . . .
C18A C 2.0827(17) 0.4045(13) -0.0823(10) 0.099(5) Uani 1 1 d . . . . .
H18D H 2.097556 0.403852 -0.148243 0.148 Uiso 1 1 calc R U . . .
H18E H 2.170764 0.418052 -0.064743 0.148 Uiso 1 1 calc R U . . .
H18F H 1.987206 0.466012 -0.061883 0.148 Uiso 1 1 calc R U . . .
C12A C 1.9289(16) 0.2626(13) -0.0600(10) 0.092(5) Uani 1 1 d . . . . .
H12A H 1.936691 0.181155 -0.041766 0.110 Uiso 1 1 calc R U . . .
H12B H 1.928015 0.275632 -0.125995 0.110 Uiso 1 1 calc R U . . .
C12 C -1.0698(14) 0.8361(13) 0.9077(10) 0.089(5) Uani 1 1 d . . . . .
H12C H -1.090662 0.914185 0.876440 0.107 Uiso 1 1 calc R U . . .
H12D H -1.153007 0.806186 0.901103 0.107 Uiso 1 1 calc R U . . .
C26 C 0.8542(14) 0.1578(11) 0.4322(9) 0.053(4) Uani 1 1 d . . . . .
C16 C -1.151(2) 0.9763(15) 1.1341(13) 0.120(7) Uani 1 1 d . . . . .
H16C H -1.200481 0.952556 1.194228 0.143 Uiso 1 1 calc R U . . .
H16D H -1.175702 1.061103 1.128970 0.143 Uiso 1 1 calc R U . . .
C11A C 1.7751(14) 0.3437(13) -0.0090(10) 0.084(5) Uani 1 1 d . . . . .
H11C H 1.688065 0.319037 -0.017170 0.101 Uiso 1 1 calc R U . . .
H11D H 1.757427 0.423165 -0.037085 0.101 Uiso 1 1 calc R U . . .
C6A C 1.7734(19) 0.4680(14) 0.2541(9) 0.107(5) Uani 1 1 d . . . . .
H6AA H 1.756651 0.458737 0.321004 0.128 Uiso 1 1 calc R U . . .
H6AB H 1.800515 0.539356 0.235435 0.128 Uiso 1 1 calc R U . . .

loop_
_atom_site_aniso_label
_atom_site_aniso_U_11
_atom_site_aniso_U_22
_atom_site_aniso_U_33
_atom_site_aniso_U_23
_atom_site_aniso_U_13
_atom_site_aniso_U_12
O1A 0.049(6) 0.048(6) 0.093(7) -0.025(5) 0.003(5) -0.016(5)
O22A 0.050(6) 0.056(7) 0.145(9) -0.022(7) 0.013(6) -0.019(5)
O1 0.045(5) 0.062(6) 0.081(6) -0.021(5) 0.000(5) -0.023(5)
N1 0.042(6) 0.040(7) 0.094(8) -0.013(6) 0.024(6) -0.019(5)
C24A 0.041(8) 0.064(10) 0.072(10) -0.004(8) 0.000(8) -0.030(8)
C26A 0.049(8) 0.064(10) 0.063(9) -0.023(8) 0.003(7) -0.031(7)
O3 0.058(5) 0.072(6) 0.100(6) -0.012(5) 0.024(5) -0.015(5)
C3 0.046(3) 0.062(4) 0.068(4) -0.005(4) 0.013(3) -0.006(3)
C4 0.046(3) 0.062(4) 0.068(4) -0.005(4) 0.013(3) -0.006(3)
C2 0.046(3) 0.062(4) 0.068(4) -0.005(4) 0.013(3) -0.006(3)
C1 0.046(3) 0.062(4) 0.068(4) -0.005(4) 0.013(3) -0.006(3)
C10 0.046(3) 0.062(4) 0.068(4) -0.005(4) 0.013(3) -0.006(3)
C3B 0.046(3) 0.062(4) 0.068(4) -0.005(4) 0.013(3) -0.006(3)
C4B 0.046(3) 0.062(4) 0.068(4) -0.005(4) 0.013(3) -0.006(3)
C2B 0.046(3) 0.062(4) 0.068(4) -0.005(4) 0.013(3) -0.006(3)
C1B 0.046(3) 0.062(4) 0.068(4) -0.005(4) 0.013(3) -0.006(3)
C10B 0.046(3) 0.062(4) 0.068(4) -0.005(4) 0.013(3) -0.006(3)
O3A 0.086(6) 0.074(7) 0.145(8) -0.007(6) 0.053(7) -0.001(6)
C3A 0.060(4) 0.053(4) 0.110(5) -0.009(4) 0.024(4) -0.010(4)
C4A 0.060(4) 0.053(4) 0.110(5) -0.009(4) 0.024(4) -0.010(4)
C2A 0.060(4) 0.053(4) 0.110(5) -0.009(4) 0.024(4) -0.010(4)
C1A 0.060(4) 0.053(4) 0.110(5) -0.009(4) 0.024(4) -0.010(4)
C10A 0.060(4) 0.053(4) 0.110(5) -0.009(4) 0.024(4) -0.010(4)
C3C 0.060(4) 0.053(4) 0.110(5) -0.009(4) 0.024(4) -0.010(4)
C4C 0.060(4) 0.053(4) 0.110(5) -0.009(4) 0.024(4) -0.010(4)
C2C 0.060(4) 0.053(4) 0.110(5) -0.009(4) 0.024(4) -0.010(4)
C1C 0.060(4) 0.053(4) 0.110(5) -0.009(4) 0.024(4) -0.010(4)
C10C 0.060(4) 0.053(4) 0.110(5) -0.009(4) 0.024(4) -0.010(4)
C27A 0.045(9) 0.084(11) 0.101(12) -0.042(9) 0.005(8) -0.028(8)
O2A 0.074(7) 0.055(6) 0.125(8) -0.040(6) 0.011(6) -0.026(5)
C30A 0.052(9) 0.042(8) 0.079(10) -0.029(8) 0.007(8) -0.021(7)
O22 0.058(6) 0.051(6) 0.129(8) -0.013(6) 0.005(6) -0.023(5)
O2 0.068(6) 0.056(6) 0.127(8) -0.050(6) 0.020(6) -0.022(5)
O17A 0.096(9) 0.169(12) 0.152(11) -0.090(9) 0.013(8) -0.012(8)
O17 0.064(7) 0.190(13) 0.134(10) 0.000(9) -0.006(8) 0.016(8)
N2A 0.045(7) 0.085(8) 0.137(10) -0.048(7) 0.010(7) -0.025(6)
C32A 0.074(8) 0.080(7) 0.146(12) -0.034(8) 0.013(8) -0.017(7)
C33A 0.074(8) 0.080(7) 0.146(12) -0.034(8) 0.013(8) -0.017(7)
C32C 0.074(8) 0.080(7) 0.146(12) -0.034(8) 0.013(8) -0.017(7)
C33C 0.074(8) 0.080(7) 0.146(12) -0.034(8) 0.013(8) -0.017(7)
N1A 0.038(7) 0.062(8) 0.100(9) -0.024(7) 0.006(7) -0.012(6)
C13 0.034(8) 0.068(10) 0.073(11) -0.010(9) -0.002(8) 0.003(7)
C14 0.057(9) 0.065(9) 0.076(11) -0.013(8) 0.010(8) -0.011(8)
C22A 0.051(7) 0.058(8) 0.104(9) -0.015(8) 0.008(7) -0.021(6)
C21A 0.061(5) 0.064(4) 0.122(7) -0.017(5) 0.015(5) -0.014(4)
C20A 0.061(5) 0.064(4) 0.122(7) -0.017(5) 0.015(5) -0.014(4)
C19A 0.061(5) 0.064(4) 0.122(7) -0.017(5) 0.015(5) -0.014(4)
O19A 0.061(5) 0.064(4) 0.122(7) -0.017(5) 0.015(5) -0.014(4)
C21C 0.061(5) 0.064(4) 0.122(7) -0.017(5) 0.015(5) -0.014(4)
C20C 0.061(5) 0.064(4) 0.122(7) -0.017(5) 0.015(5) -0.014(4)
C19C 0.061(5) 0.064(4) 0.122(7) -0.017(5) 0.015(5) -0.014(4)
O19C 0.061(5) 0.064(4) 0.122(7) -0.017(5) 0.015(5) -0.014(4)
C9 0.033(8) 0.062(9) 0.073(11) 0.000(8) -0.004(7) -0.011(7)
C25 0.035(8) 0.057(10) 0.066(10) -0.014(8) 0.002(7) -0.009(7)
C30 0.037(8) 0.065(10) 0.060(9) -0.006(8) -0.003(7) -0.021(7)
C8A 0.056(9) 0.074(9) 0.043(9) -0.004(7) -0.007(7) -0.017(8)
C28A 0.053(9) 0.056(9) 0.079(10) -0.024(8) -0.002(8) -0.017(8)
C14A 0.048(9) 0.067(9) 0.071(11) 0.000(8) -0.010(8) -0.004(8)
C5 0.055(9) 0.067(10) 0.065(10) -0.018(8) 0.008(8) -0.016(8)
C23A 0.034(8) 0.053(10) 0.082(11) -0.012(9) 0.007(8) -0.001(8)
C29A 0.034(8) 0.065(10) 0.076(11) -0.010(8) 0.006(8) -0.011(8)
C31A 0.049(9) 0.052(9) 0.063(9) -0.014(8) 0.000(8) -0.020(7)
C28 0.051(9) 0.051(9) 0.113(12) -0.041(9) 0.016(8) -0.015(7)
C31 0.058(9) 0.035(8) 0.059(9) -0.017(7) -0.003(8) -0.017(7)
C27 0.058(9) 0.041(8) 0.083(10) -0.013(7) 0.008(8) -0.028(7)
C34 0.037(8) 0.076(11) 0.115(12) -0.019(10) -0.010(8) -0.017(8)
C22 0.041(7) 0.066(8) 0.075(8) -0.005(7) 0.009(7) -0.009(6)
C21 0.050(4) 0.065(4) 0.091(6) -0.006(5) 0.011(4) -0.012(4)
C20 0.050(4) 0.065(4) 0.091(6) -0.006(5) 0.011(4) -0.012(4)
C19 0.050(4) 0.065(4) 0.091(6) -0.006(5) 0.011(4) -0.012(4)
O19 0.050(4) 0.065(4) 0.091(6) -0.006(5) 0.011(4) -0.012(4)
C21B 0.050(4) 0.065(4) 0.091(6) -0.006(5) 0.011(4) -0.012(4)
C20B 0.050(4) 0.065(4) 0.091(6) -0.006(5) 0.011(4) -0.012(4)
C19B 0.050(4) 0.065(4) 0.091(6) -0.006(5) 0.011(4) -0.012(4)
O19B 0.050(4) 0.065(4) 0.091(6) -0.006(5) 0.011(4) -0.012(4)
C18 0.063(9) 0.088(11) 0.098(11) 0.002(10) 0.003(8) -0.034(8)
C17A 0.080(13) 0.140(17) 0.090(14) -0.034(12) 0.009(11) -0.027(12)
C25A 0.073(10) 0.042(9) 0.074(10) -0.014(8) 0.003(8) -0.032(8)
C15A 0.058(10) 0.160(15) 0.086(12) -0.023(11) -0.018(9) -0.010(11)
C15 0.065(10) 0.084(10) 0.116(14) -0.024(10) 0.001(9) -0.018(8)
C7A 0.084(11) 0.130(14) 0.064(12) -0.020(10) 0.006(9) -0.014(10)
C23 0.041(8) 0.062(10) 0.058(9) -0.006(8) 0.001(7) -0.021(8)
C5A 0.071(10) 0.081(11) 0.062(11) -0.010(9) 0.016(9) -0.003(9)
C35A 0.073(10) 0.105(14) 0.092(11) 0.003(10) -0.004(9) -0.035(10)
N2 0.047(6) 0.071(7) 0.096(8) -0.045(6) 0.012(6) -0.016(6)
C32 0.063(7) 0.072(9) 0.087(10) -0.043(7) 0.006(7) -0.004(7)
C33 0.063(7) 0.072(9) 0.087(10) -0.043(7) 0.006(7) -0.004(7)
C32B 0.063(7) 0.072(9) 0.087(10) -0.043(7) 0.006(7) -0.004(7)
C33B 0.063(7) 0.072(9) 0.087(10) -0.043(7) 0.006(7) -0.004(7)
C13A 0.042(8) 0.079(10) 0.054(10) -0.021(8) 0.015(7) -0.006(8)
C9A 0.062(10) 0.070(10) 0.064(11) -0.005(9) 0.004(8) -0.016(8)
C35 0.092(11) 0.082(12) 0.123(13) 0.023(11) -0.023(11) -0.040(9)
C16A 0.089(13) 0.138(16) 0.126(16) -0.043(13) -0.004(12) 0.005(12)
C34A 0.049(9) 0.067(10) 0.089(11) -0.021(9) -0.003(8) -0.008(8)
C24 0.040(8) 0.048(9) 0.066(10) -0.009(8) 0.008(7) -0.010(7)
C7 0.061(9) 0.118(11) 0.080(11) -0.031(9) 0.002(8) -0.045(9)
C29 0.042(8) 0.051(9) 0.079(11) -0.022(8) -0.001(8) -0.015(7)
C8 0.060(9) 0.058(9) 0.075(11) -0.017(8) -0.009(8) -0.018(7)
C6 0.037(8) 0.100(11) 0.114(13) -0.026(10) 0.001(8) -0.024(8)
C17 0.073(11) 0.076(12) 0.090(13) 0.004(10) 0.022(11) -0.011(10)
C11 0.047(9) 0.104(12) 0.072(11) -0.019(9) 0.008(8) 0.005(9)
C18A 0.100(12) 0.091(12) 0.094(12) 0.008(10) 0.000(10) -0.030(10)
C12A 0.068(10) 0.117(13) 0.081(11) -0.030(10) 0.001(9) -0.018(9)
C12 0.039(9) 0.116(13) 0.100(13) 0.001(10) -0.017(9) -0.010(9)
C26 0.044(8) 0.041(8) 0.068(10) -0.008(7) 0.010(7) -0.016(7)
C16 0.125(16) 0.093(13) 0.122(16) -0.045(12) 0.026(13) -0.023(11)
C11A 0.049(9) 0.103(12) 0.093(13) -0.018(10) -0.011(9) -0.010(9)
C6A 0.129(15) 0.144(15) 0.041(10) -0.028(9) -0.001(10) -0.035(12)

loop_
_atom_type_symbol
_atom_type_description
_atom_type_scat_dispersion_real
_atom_type_scat_dispersion_imag
_atom_type_scat_source
C C 0.0033 0.0016 'International Tables Vol C Tables 4.2.6.8 and 6.1.1.4'
H H 0.0000 0.0000 'International Tables Vol C Tables 4.2.6.8 and 6.1.1.4'
N N 0.0061 0.0033 'International Tables Vol C Tables 4.2.6.8 and 6.1.1.4'
O O 0.0106 0.0060 'International Tables Vol C Tables 4.2.6.8 and 6.1.1.4'

loop_
_geom_angle_atom_site_label_1
_geom_angle_atom_site_label_2
_geom_angle_atom_site_label_3
_geom_angle
_geom_angle_site_symmetry_1
_geom_angle_site_symmetry_3
_geom_angle_publ_flag
C23A O1A C31A 121.5(10) . . ?
C23 O1 C31 122.8(10) . . ?
C22 N1 C24 129.4(11) . . ?
C22 N1 H1 115.3 . . ?
C24 N1 H1 115.3 . . ?
C25A C24A N1A 127.7(13) . . ?
C25A C24A C23A 121.1(12) . . ?
N1A C24A C23A 111.2(12) . . ?
C27A C26A C31A 115.8(12) . . ?
C27A C26A C25A 124.9(13) . . ?
C31A C26A C25A 119.1(13) . . ?
C19 O3 C3 125(2) . . ?
C19B O3 C3B 115(3) . . ?
C2 C3 O3 122(4) . . ?
C2 C3 C4 122(4) . . ?
O3 C3 C4 115(3) . . ?
C5 C4 C3 115(4) . . ?
C5 C4 H4 122.6 . . ?
C3 C4 H4 122.6 . . ?
C3 C2 C1 117(4) . . ?
C3 C2 H2 121.3 . . ?
C1 C2 H2 121.3 . . ?
C2 C1 C10 127(4) . . ?
C2 C1 H1B 116.6 . . ?
C10 C1 H1B 116.6 . . ?
C5 C10 C9 128(4) . . ?
C5 C10 C1 109(3) . . ?
C9 C10 C1 123(4) . . ?
C4B C3B O3 131(4) . . ?
C4B C3B C2B 116(4) . . ?
O3 C3B C2B 113(3) . . ?
C3B C4B C5 130(5) . . ?
C3B C4B H4BA 115.1 . . ?
C5 C4B H4BA 115.1 . . ?
C1B C2B C3B 115(4) . . ?
C1B C2B H2BA 122.6 . . ?
C3B C2B H2BA 122.6 . . ?
C10B C1B C2B 124(5) . . ?
C10B C1B H1BA 117.9 . . ?
C2B C1B H1BA 117.9 . . ?
C1B C10B C5 120(4) . . ?
C1B C10B C9 119(4) . . ?
C5 C10B C9 117(4) . . ?
C19A O3A C3A 120(2) . . ?
C19C O3A C3C 116(3) . . ?
C4A C3A O3A 131(4) . . ?
C4A C3A C2A 120(3) . . ?
O3A C3A C2A 109(3) . . ?
C3A C4A C5A 119(4) . . ?
C3A C4A H4AA 120.6 . . ?
C5A C4A H4AA 120.6 . . ?
C1A C2A C3A 115(3) . . ?
C1A C2A H2AA 122.4 . . ?
C3A C2A H2AA 122.4 . . ?
C10A C1A C2A 113(4) . . ?
C10A C1A H1AA 123.4 . . ?
C2A C1A H1AA 123.4 . . ?
C5A C10A C1A 127(4) . . ?
C5A C10A C9A 120(5) . . ?
C1A C10A C9A 113(5) . . ?
C2C C3C C4C 122(5) . . ?
C2C C3C O3A 131(5) . . ?
C4C C3C O3A 107(3) . . ?
C3C C4C C5A 117(4) . . ?
C3C C4C H4C 121.6 . . ?
C5A C4C H4C 121.6 . . ?
C3C C2C C1C 127(5) . . ?
C3C C2C H2C 116.6 . . ?
C1C C2C H2C 116.6 . . ?
C10C C1C C2C 126(5) . . ?
C10C C1C H1C 117.0 . . ?
C2C C1C H1C 117.0 . . ?
C1C C10C C5A 111(4) . . ?
C1C C10C C9A 129(6) . . ?
C5A C10C C9A 120(5) . . ?
C28A C27A C26A 122.0(13) . . ?
C28A C27A H27A 119.0 . . ?
C26A C27A H27A 119.0 . . ?
C31A C30A C29A 118.7(12) . . ?
C31A C30A H30A 120.7 . . ?
C29A C30A H30A 120.7 . . ?
C29A N2A C32A 123(2) . . ?
C29A N2A C34A 120.0(12) . . ?
C32A N2A C34A 115(2) . . ?
C29A N2A C32C 123(4) . . ?
C34A N2A C32C 114(4) . . ?
C33A C32A N2A 106(3) . . ?
C33A C32A H32A 110.5 . . ?
N2A C32A H32A 110.5 . . ?
C33A C32A H32B 110.5 . . ?
N2A C32A H32B 110.5 . . ?
H32A C32A H32B 108.7 . . ?
C32A C33A H33A 120.0 . . ?
C32A C33A H33B 120.0 . . ?
H33A C33A H33B 120.0 . . ?
C32A C33A H1AC 109.5 . . ?
H33A C33A H1AC 82.4 . . ?
H33B C33A H1AC 78.4 . . ?
C33C C32C N2A 123(6) . . ?
C33C C32C H32C 106.5 . . ?
N2A C32C H32C 106.5 . . ?
C33C C32C H32D 106.5 . . ?
N2A C32C H32D 106.5 . . ?
H32C C32C H32D 106.5 . . ?
C32C C33C H33F 109.5 . . ?
C32C C33C H33E 109.5 . . ?
H33F C33C H33E 109.5 . . ?
C32C C33C H33C 109.5 . . ?
H33F C33C H33C 109.5 . . ?
H33E C33C H33C 109.5 . . ?
C22A N1A C24A 127.0(12) . . ?
C22A N1A H1F 116.5 . . ?
C24A N1A H1F 116.5 . . ?
C12 C13 C14 110.0(12) . . ?
C12 C13 C17 116.6(12) . . ?
C14 C13 C17 100.7(12) . . ?
C12 C13 C18 111.8(13) . . ?
C14 C13 C18 113.1(11) . . ?
C17 C13 C18 104.2(11) . . ?
C8 C14 C13 113.4(11) . . ?
C8 C14 C15 121.1(12) . . ?
C13 C14 C15 103.8(11) . . ?
C8 C14 H14 105.8 . . ?
C13 C14 H14 105.8 . . ?
C15 C14 H14 105.8 . . ?
O22A C22A N1A 124.2(13) . . ?
O22A C22A C21C 119.6(18) . . ?
N1A C22A C21C 115.3(17) . . ?
O22A C22A C21A 127.9(16) . . ?
N1A C22A C21A 107.4(14) . . ?
C20A C21A C22A 112(2) . . ?
C20A C21A H21A 109.1 . . ?
C22A C21A H21A 109.1 . . ?
C20A C21A H21B 109.1 . . ?
C22A C21A H21B 109.1 . . ?
H21A C21A H21B 107.9 . . ?
C19A C20A C21A 110(3) . . ?
C19A C20A H20A 109.7 . . ?
C21A C20A H20A 109.7 . . ?
C19A C20A H20B 109.7 . . ?
C21A C20A H20B 109.7 . . ?
H20A C20A H20B 108.2 . . ?
O19A C19A O3A 122(3) . . ?
O19A C19A C20A 128(3) . . ?
O3A C19A C20A 110(3) . . ?
C20C C21C C22A 109(3) . . ?
C20C C21C H21H 109.8 . . ?
C22A C21C H21H 109.8 . . ?
C20C C21C H21I 109.8 . . ?
C22A C21C H21I 109.8 . . ?
H21H C21C H21I 108.3 . . ?
C21C C20C C19C 116(3) . . ?
C21C C20C H20H 108.3 . . ?
C19C C20C H20H 108.3 . . ?
C21C C20C H20I 108.3 . . ?
C19C C20C H20I 108.3 . . ?
H20H C20C H20I 107.4 . . ?
O19C C19C O3A 124(3) . . ?
O19C C19C C20C 120(4) . . ?
O3A C19C C20C 116(3) . . ?
C10 C9 C11 115(3) . . ?
C10 C9 C8 109(3) . . ?
C11 C9 C8 111.8(11) . . ?
C11 C9 C10B 110(2) . . ?
C8 C9 C10B 111(2) . . ?
C10 C9 H1A 109.5 . . ?
C11 C9 H1A 100.0 . . ?
C8 C9 H1A 111.3 . . ?
C24 C25 C26 120.1(12) . . ?
C24 C25 H25 120.0 . . ?
C26 C25 H25 120.0 . . ?
C29 C30 C31 119.0(12) . . ?
C29 C30 H30 120.5 . . ?
C31 C30 H30 120.5 . . ?
C14A C8A C9A 109.6(11) . . ?
C14A C8A C7A 113.1(11) . . ?
C9A C8A C7A 108.9(12) . . ?
C14A C8A H8A 108.4 . . ?
C9A C8A H8A 108.4 . . ?
C7A C8A H8A 108.4 . . ?
C27A C28A C29A 120.7(13) . . ?
C27A C28A H28A 119.6 . . ?
C29A C28A H28A 119.6 . . ?
C8A C14A C15A 123.3(12) . . ?
C8A C14A C13A 112.4(10) . . ?
C15A C14A C13A 102.4(11) . . ?
C8A C14A H14A 105.8 . . ?
C15A C14A H14A 105.8 . . ?
C13A C14A H14A 105.8 . . ?
C4 C5 C10 129(3) . . ?
C10B C5 C4B 112(3) . . ?
C4 C5 C6 114(2) . . ?
C10 C5 C6 117(2) . . ?
C10B C5 C6 124(2) . . ?
C4B C5 C6 124(2) . . ?
O2A C23A O1A 115.6(13) . . ?
O2A C23A C24A 126.4(12) . . ?
O1A C23A C24A 118.0(13) . . ?
N2A C29A C30A 123.7(13) . . ?
N2A C29A C28A 119.0(13) . . ?
C30A C29A C28A 117.2(12) . . ?
C30A C31A C26A 125.3(13) . . ?
C30A C31A O1A 114.6(11) . . ?
C26A C31A O1A 120.0(11) . . ?
C27 C28 C29 122.1(12) . . ?
C27 C28 H28 118.9 . . ?
C29 C28 H28 118.9 . . ?
C26 C31 C30 125.6(12) . . ?
C26 C31 O1 119.0(11) . . ?
C30 C31 O1 115.3(11) . . ?
C28 C27 C26 121.8(12) . . ?
C28 C27 H27 119.1 . . ?
C26 C27 H27 119.1 . . ?
N2 C34 C35 113.1(12) . . ?
N2 C34 H34A 109.0 . . ?
C35 C34 H34A 109.0 . . ?
N2 C34 H34B 109.0 . . ?
C35 C34 H34B 109.0 . . ?
H34A C34 H34B 107.8 . . ?
O22 C22 N1 121.7(11) . . ?
O22 C22 C21B 121.9(18) . . ?
N1 C22 C21B 116.1(18) . . ?
O22 C22 C21 127.4(15) . . ?
N1 C22 C21 109.2(14) . . ?
C20 C21 C22 110(2) . . ?
C20 C21 H21G 109.6 . . ?
C22 C21 H21G 109.6 . . ?
C20 C21 H21E 109.6 . . ?
C22 C21 H21E 109.6 . . ?
H21G C21 H21E 108.2 . . ?
C19 C20 C21 109(3) . . ?
C19 C20 H20D 109.8 . . ?
C21 C20 H20D 109.8 . . ?
C19 C20 H20E 109.8 . . ?
C21 C20 H20E 109.8 . . ?
H20D C20 H20E 108.2 . . ?
O19 C19 O3 121(3) . . ?
O19 C19 C20 126(3) . . ?
O3 C19 C20 113(3) . . ?
C22 C21B C20B 115(3) . . ?
C22 C21B H21C 108.5 . . ?
C20B C21B H21C 108.5 . . ?
C22 C21B H21D 108.5 . . ?
C20B C21B H21D 108.5 . . ?
H21C C21B H21D 107.5 . . ?
C21B C20B C19B 108(3) . . ?
C21B C20B H20F 110.1 . . ?
C19B C20B H20F 110.1 . . ?
C21B C20B H20G 110.1 . . ?
C19B C20B H20G 110.1 . . ?
H20F C20B H20G 108.4 . . ?
O19B C19B O3 121(3) . . ?
O19B C19B C20B 132(4) . . ?
O3 C19B C20B 106(3) . . ?
C13 C18 H18A 109.5 . . ?
C13 C18 H18B 109.5 . . ?
H18A C18 H18B 109.5 . . ?
C13 C18 H18C 109.5 . . ?
H18A C18 H18C 109.5 . . ?
H18B C18 H18C 109.5 . . ?
O17A C17A C13A 126.6(18) . . ?
O17A C17A C16A 124.4(17) . . ?
C13A C17A C16A 109.1(15) . . ?
C24A C25A C26A 120.3(13) . . ?
C24A C25A H25A 119.9 . . ?
C26A C25A H25A 119.9 . . ?
C14A C15A C16A 104.6(12) . . ?
C14A C15A H15A 110.8 . . ?
C16A C15A H15A 110.8 . . ?
C14A C15A H15B 110.8 . . ?
C16A C15A H15B 110.8 . . ?
H15A C15A H15B 108.9 . . ?
C14 C15 C16 104.0(13) . . ?
C14 C15 H15C 111.0 . . ?
C16 C15 H15C 111.0 . . ?
C14 C15 H15D 111.0 . . ?
C16 C15 H15D 111.0 . . ?
H15C C15 H15D 109.0 . . ?
C8A C7A C6A 108.6(12) . . ?
C8A C7A H7AA 110.0 . . ?
C6A C7A H7AA 110.0 . . ?
C8A C7A H7AB 110.0 . . ?
C6A C7A H7AB 110.0 . . ?
H7AA C7A H7AB 108.4 . . ?
O2 C23 O1 118.5(12) . . ?
O2 C23 C24 123.2(12) . . ?
O1 C23 C24 118.3(12) . . ?
C4A C5A C10A 124(3) . . ?
C4A C5A C6A 112(2) . . ?
C10C C5A C6A 123(3) . . ?
C10A C5A C6A 123(3) . . ?
C10C C5A C4C 115(3) . . ?
C6A C5A C4C 121(2) . . ?
C34A C35A H35A 109.5 . . ?
C34A C35A H35B 109.5 . . ?
H35A C35A H35B 109.5 . . ?
C34A C35A H35C 109.5 . . ?
H35A C35A H35C 109.5 . . ?
H35B C35A H35C 109.5 . . ?
C29 N2 C34 121.3(11) . . ?
C29 N2 C32 120.3(13) . . ?
C34 N2 C32 116.1(13) . . ?
C29 N2 C32B 117(2) . . ?
C34 N2 C32B 115(2) . . ?
N2 C32 C33 112.0(19) . . ?
N2 C32 H32H 109.2 . . ?
C33 C32 H32H 109.2 . . ?
N2 C32 H32E 109.2 . . ?
C33 C32 H32E 109.2 . . ?
H32H C32 H32E 107.9 . . ?
C32 C33 H33M 109.5 . . ?
C32 C33 H33K 109.5 . . ?
H33M C33 H33K 109.5 . . ?
C32 C33 H33L 109.5 . . ?
H33M C33 H33L 109.5 . . ?
H33K C33 H33L 109.5 . . ?
C33B C32B N2 103(4) . . ?
C33B C32B H32F 111.2 . . ?
N2 C32B H32F 111.2 . . ?
C33B C32B H32G 111.2 . . ?
N2 C32B H32G 111.2 . . ?
H32F C32B H32G 109.1 . . ?
C32B C33B H33H 109.5 . . ?
C32B C33B H33I 109.5 . . ?
H33H C33B H33I 109.5 . . ?
C32B C33B H33J 109.5 . . ?
H33H C33B H33J 109.5 . . ?
H33I C33B H33J 109.5 . . ?
C17A C13A C12A 114.6(13) . . ?
C17A C13A C18A 106.7(12) . . ?
C12A C13A C18A 111.8(12) . . ?
C17A C13A C14A 102.3(12) . . ?
C12A C13A C14A 108.5(11) . . ?
C18A C13A C14A 112.8(11) . . ?
C8A C9A C10A 113(3) . . ?
C8A C9A C10C 113(3) . . ?
C8A C9A C11A 111.0(11) . . ?
C10A C9A C11A 114(3) . . ?
C10C C9A C11A 114(3) . . ?
C8A C9A H1BC 109.5 . . ?
C10A C9A H1BC 112.4 . . ?
C11A C9A H1BC 95.9 . . ?
C34 C35 H35D 109.5 . . ?
C34 C35 H35E 109.5 . . ?
H35D C35 H35E 109.5 . . ?
C34 C35 H35F 109.5 . . ?
H35D C35 H35F 109.5 . . ?
H35E C35 H35F 109.5 . . ?
C17A C16A C15A 103.6(13) . . ?
C17A C16A H16A 111.0 . . ?
C15A C16A H16A 111.0 . . ?
C17A C16A H16B 111.0 . . ?
C15A C16A H16B 111.0 . . ?
H16A C16A H16B 109.0 . . ?
N2A C34A C35A 114.0(12) . . ?
N2A C34A H34C 108.7 . . ?
C35A C34A H34C 108.7 . . ?
N2A C34A H34D 108.7 . . ?
C35A C34A H34D 108.7 . . ?
H34C C34A H34D 107.6 . . ?
C25 C24 N1 128.1(12) . . ?
C25 C24 C23 119.3(12) . . ?
N1 C24 C23 112.5(12) . . ?
C8 C7 C6 110.4(10) . . ?
C8 C7 H7A 109.6 . . ?
C6 C7 H7A 109.6 . . ?
C8 C7 H7B 109.6 . . ?
C6 C7 H7B 109.6 . . ?
H7A C7 H7B 108.1 . . ?
N2 C29 C30 120.4(12) . . ?
N2 C29 C28 122.5(12) . . ?
C30 C29 C28 117.1(12) . . ?
C14 C8 C7 114.4(11) . . ?
C14 C8 C9 108.6(11) . . ?
C7 C8 C9 108.2(11) . . ?
C14 C8 H8 108.5 . . ?
C7 C8 H8 108.5 . . ?
C9 C8 H8 108.5 . . ?
C5 C6 C7 114.1(11) . . ?
C5 C6 H6A 108.7 . . ?
C7 C6 H6A 108.7 . . ?
C5 C6 H6B 108.7 . . ?
C7 C6 H6B 108.7 . . ?
H6A C6 H6B 107.6 . . ?
O17 C17 C16 124.4(17) . . ?
O17 C17 C13 126.6(18) . . ?
C16 C17 C13 108.9(14) . . ?
C9 C11 C12 113.5(12) . . ?
C9 C11 H11A 108.9 . . ?
C12 C11 H11A 108.9 . . ?
C9 C11 H11B 108.9 . . ?
C12 C11 H11B 108.9 . . ?
H11A C11 H11B 107.7 . . ?
C13A C18A H18D 109.5 . . ?
C13A C18A H18E 109.5 . . ?
H18D C18A H18E 109.5 . . ?
C13A C18A H18F 109.5 . . ?
H18D C18A H18F 109.5 . . ?
H18E C18A H18F 109.5 . . ?
C13A C12A C11A 110.5(11) . . ?
C13A C12A H12A 109.5 . . ?
C11A C12A H12A 109.5 . . ?
C13A C12A H12B 109.5 . . ?
C11A C12A H12B 109.5 . . ?
H12A C12A H12B 108.1 . . ?
C13 C12 C11 110.2(11) . . ?
C13 C12 H12C 109.6 . . ?
C11 C12 H12C 109.6 . . ?
C13 C12 H12D 109.6 . . ?
C11 C12 H12D 109.6 . . ?
H12C C12 H12D 108.1 . . ?
C31 C26 C27 114.2(11) . . ?
C31 C26 C25 120.1(12) . . ?
C27 C26 C25 125.7(12) . . ?
C17 C16 C15 104.3(14) . . ?
C17 C16 H16C 110.9 . . ?
C15 C16 H16C 110.9 . . ?
C17 C16 H16D 110.9 . . ?
C15 C16 H16D 110.9 . . ?
H16C C16 H16D 108.9 . . ?
C12A C11A C9A 114.4(11) . . ?
C12A C11A H11C 108.7 . . ?
C9A C11A H11C 108.7 . . ?
C12A C11A H11D 108.7 . . ?
C9A C11A H11D 108.7 . . ?
H11C C11A H11D 107.6 . . ?
C5A C6A C7A 112.7(12) . . ?
C5A C6A H6AA 109.0 . . ?
C7A C6A H6AA 109.0 . . ?
C5A C6A H6AB 109.0 . . ?
C7A C6A H6AB 109.0 . . ?
H6AA C6A H6AB 107.8 . . ?

loop_
_geom_bond_atom_site_label_1
_geom_bond_atom_site_label_2
_geom_bond_distance
_geom_bond_site_symmetry_2
_geom_bond_publ_flag
O1A C23A 1.367(14) . ?
O1A C31A 1.380(14) . ?
O22A C22A 1.182(14) . ?
O1 C23 1.345(14) . ?
O1 C31 1.385(13) . ?
N1 C22 1.364(15) . ?
N1 C24 1.382(14) . ?
N1 H1 0.8600 . ?
C24A C25A 1.343(16) . ?
C24A N1A 1.405(15) . ?
C24A C23A 1.420(18) . ?
C26A C27A 1.377(17) . ?
C26A C31A 1.380(16) . ?
C26A C25A 1.407(16) . ?
O3 C19 1.35(4) . ?
O3 C19B 1.39(5) . ?
O3 C3 1.40(4) . ?
O3 C3B 1.40(4) . ?
C3 C2 1.21(5) . ?
C3 C4 1.61(6) . ?
C4 C5 1.29(4) . ?
C4 H4 0.9300 . ?
C2 C1 1.41(5) . ?
C2 H2 0.9300 . ?
C1 C10 1.49(7) . ?
C1 H1B 0.9300 . ?
C10 C5 1.39(6) . ?
C10 C9 1.41(4) . ?
C3B C4B 1.08(5) . ?
C3B C2B 1.59(6) . ?
C4B C5 1.48(4) . ?
C4B H4BA 0.9300 . ?
C2B C1B 1.31(5) . ?
C2B H2BA 0.9300 . ?
C1B C10B 1.29(7) . ?
C1B H1BA 0.9300 . ?
C10B C5 1.40(6) . ?
C10B C9 1.56(4) . ?
O3A C19C 1.26(4) . ?
O3A C19A 1.32(4) . ?
O3A C3A 1.42(4) . ?
O3A C3C 1.42(4) . ?
C3A C4A 1.30(5) . ?
C3A C2A 1.74(6) . ?
C4A C5A 1.35(3) . ?
C4A H4AA 0.9300 . ?
C2A C1A 1.44(5) . ?
C2A H2AA 0.9300 . ?
C1A C10A 1.43(8) . ?
C1A H1AA 0.9300 . ?
C10A C5A 1.39(8) . ?
C10A C9A 1.51(6) . ?
C3C C2C 0.98(6) . ?
C3C C4C 1.40(5) . ?
C4C C5A 1.49(3) . ?
C4C H4C 0.9300 . ?
C2C C1C 1.37(5) . ?
C2C H2C 0.9300 . ?
C1C C10C 1.34(8) . ?
C1C H1C 0.9300 . ?
C10C C5A 1.39(8) . ?
C10C C9A 1.51(6) . ?
C27A C28A 1.353(17) . ?
C27A H27A 0.9300 . ?
O2A C23A 1.220(14) . ?
C30A C31A 1.341(16) . ?
C30A C29A 1.398(16) . ?
C30A H30A 0.9300 . ?
O22 C22 1.211(15) . ?
O2 C23 1.208(14) . ?
O17A C17A 1.181(18) . ?
O17 C17 1.201(18) . ?
N2A C29A 1.368(15) . ?
N2A C32A 1.46(4) . ?
N2A C34A 1.471(16) . ?
N2A C32C 1.67(9) . ?
C32A C33A 1.34(4) . ?
C32A H32A 0.9700 . ?
C32A H32B 0.9700 . ?
C33A H33A 0.9300 . ?
C33A H33B 0.9300 . ?
C33A H1AC 0.9132 . ?
C32C C33C 1.45(9) . ?
C32C H32C 0.9700 . ?
C32C H32D 0.9700 . ?
C33C H33F 0.9600 . ?
C33C H33E 0.9600 . ?
C33C H33C 0.9600 . ?
N1A C22A 1.349(15) . ?
N1A H1F 0.8600 . ?
C13 C12 1.502(18) . ?
C13 C14 1.517(17) . ?
C13 C17 1.526(19) . ?
C13 C18 1.537(18) . ?
C14 C8 1.500(15) . ?
C14 C15 1.523(18) . ?
C14 H14 0.9800 . ?
C22A C21C 1.50(3) . ?
C22A C21A 1.58(2) . ?
C21A C20A 1.49(4) . ?
C21A H21A 0.9700 . ?
C21A H21B 0.9700 . ?
C20A C19A 1.45(4) . ?
C20A H20A 0.9700 . ?
C20A H20B 0.9700 . ?
C19A O19A 1.18(3) . ?
C21C C20C 1.44(5) . ?
C21C H21H 0.9700 . ?
C21C H21I 0.9700 . ?
C20C C19C 1.55(4) . ?
C20C H20H 0.9700 . ?
C20C H20I 0.9700 . ?
C19C O19C 1.23(4) . ?
C9 C11 1.525(17) . ?
C9 C8 1.536(17) . ?
C9 H1A 1.00(11) . ?
C25 C24 1.346(16) . ?
C25 C26 1.429(15) . ?
C25 H25 0.9300 . ?
C30 C29 1.376(16) . ?
C30 C31 1.380(16) . ?
C30 H30 0.9300 . ?
C8A C14A 1.484(15) . ?
C8A C9A 1.503(17) . ?
C8A C7A 1.507(16) . ?
C8A H8A 0.9800 . ?
C28A C29A 1.427(18) . ?
C28A H28A 0.9300 . ?
C14A C15A 1.524(17) . ?
C14A C13A 1.537(17) . ?
C14A H14A 0.9800 . ?
C5 C6 1.497(17) . ?
C28 C27 1.370(17) . ?
C28 C29 1.396(17) . ?
C28 H28 0.9300 . ?
C31 C26 1.373(15) . ?
C27 C26 1.395(16) . ?
C27 H27 0.9300 . ?
C34 N2 1.475(15) . ?
C34 C35 1.508(18) . ?
C34 H34A 0.9700 . ?
C34 H34B 0.9700 . ?
C22 C21B 1.46(3) . ?
C22 C21 1.58(2) . ?
C21 C20 1.49(4) . ?
C21 H21G 0.9700 . ?
C21 H21E 0.9700 . ?
C20 C19 1.45(4) . ?
C20 H20D 0.9700 . ?
C20 H20E 0.9700 . ?
C19 O19 1.17(4) . ?
C21B C20B 1.48(4) . ?
C21B H21C 0.9700 . ?
C21B H21D 0.9700 . ?
C20B C19B 1.56(5) . ?
C20B H20F 0.9700 . ?
C20B H20G 0.9700 . ?
C19B O19B 1.16(4) . ?
C18 H18A 0.9600 . ?
C18 H18B 0.9600 . ?
C18 H18C 0.9600 . ?
C17A C13A 1.49(2) . ?
C17A C16A 1.53(2) . ?
C25A H25A 0.9300 . ?
C15A C16A 1.552(18) . ?
C15A H15A 0.9700 . ?
C15A H15B 0.9700 . ?
C15 C16 1.552(19) . ?
C15 H15C 0.9700 . ?
C15 H15D 0.9700 . ?
C7A C6A 1.551(18) . ?
C7A H7AA 0.9700 . ?
C7A H7AB 0.9700 . ?
C23 C24 1.464(17) . ?
C5A C6A 1.460(19) . ?
C35A C34A 1.494(16) . ?
C35A H35A 0.9600 . ?
C35A H35B 0.9600 . ?
C35A H35C 0.9600 . ?
N2 C29 1.364(15) . ?
N2 C32 1.48(2) . ?
N2 C32B 1.49(4) . ?
C32 C33 1.52(3) . ?
C32 H32H 0.9700 . ?
C32 H32E 0.9700 . ?
C33 H33M 0.9600 . ?
C33 H33K 0.9600 . ?
C33 H33L 0.9600 . ?
C32B C33B 1.42(7) . ?
C32B H32F 0.9700 . ?
C32B H32G 0.9700 . ?
C33B H33H 0.9600 . ?
C33B H33I 0.9600 . ?
C33B H33J 0.9600 . ?
C13A C12A 1.518(18) . ?
C13A C18A 1.523(18) . ?
C9A C11A 1.549(18) . ?
C9A H1BC 0.95(12) . ?
C35 H35D 0.9600 . ?
C35 H35E 0.9600 . ?
C35 H35F 0.9600 . ?
C16A H16A 0.9700 . ?
C16A H16B 0.9700 . ?
C34A H34C 0.9700 . ?
C34A H34D 0.9700 . ?
C7 C8 1.508(16) . ?
C7 C6 1.510(15) . ?
C7 H7A 0.9700 . ?
C7 H7B 0.9700 . ?
C8 H8 0.9800 . ?
C6 H6A 0.9700 . ?
C6 H6B 0.9700 . ?
C17 C16 1.51(2) . ?
C11 C12 1.545(15) . ?
C11 H11A 0.9700 . ?
C11 H11B 0.9700 . ?
C18A H18D 0.9600 . ?
C18A H18E 0.9600 . ?
C18A H18F 0.9600 . ?
C12A C11A 1.534(16) . ?
C12A H12A 0.9700 . ?
C12A H12B 0.9700 . ?
C12 H12C 0.9700 . ?
C12 H12D 0.9700 . ?
C16 H16C 0.9700 . ?
C16 H16D 0.9700 . ?
C11A H11C 0.9700 . ?
C11A H11D 0.9700 . ?
C6A H6AA 0.9700 . ?
C6A H6AB 0.9700 . ?

loop_
_geom_hbond_atom_site_label_D
_geom_hbond_atom_site_label_H
_geom_hbond_atom_site_label_A
_geom_hbond_distance_DH
_geom_hbond_distance_HA
_geom_hbond_distance_DA
_geom_hbond_angle_DHA
_geom_hbond_site_symmetry_A
_geom_hbond_publ_flag
N1 H1 O2A 0.86 2.18 3.011(14) 161.2 . yes
C2^a H2^a O2 0.93 2.46 3.20(4) 136.1 1_455 yes
C2B^b H2BA^b O2 0.93 2.39 3.20(4) 145.1 1_455 yes
C4C^b H4C^b O2A 0.93 2.53 3.43(5) 164.4 1_655 yes
N1A H1F O2 0.86 2.09 2.919(14) 162.3 . yes
C21A^a H21A^a O2 0.97 2.61 3.19(3) 118.4 . yes
C20A^a H20B^a O1A 0.97 2.57 3.53(4) 167.0 1_655 yes
C21C^b H21H^b O19B^b 0.97 2.15 2.90(4) 132.7 1_655 yes
C21C^b H21I^b O2 0.97 2.47 3.32(4) 145.3 . yes
C25 H25 O22 0.93 2.42 2.952(14) 116.5 . yes
C21^a H21E^a O2A 0.97 2.54 3.32(3) 137.2 . yes
C20^a H20D^a O1 0.97 2.59 3.48(4) 153.7 1_455 yes
C21B^b H21C^b O19C^b 0.97 2.63 3.58(4) 165.0 1_455 yes
C25A H25A O22A 0.93 2.42 2.940(16) 115.4 . yes
C33B^b H33J^b O17 0.96 2.43 3.34(5) 159.0 1_844 yes
C16A H16B O17 0.97 2.56 3.25(2) 128.4 1_944 yes

loop_
_geom_torsion_atom_site_label_1
_geom_torsion_atom_site_label_2
_geom_torsion_atom_site_label_3
_geom_torsion_atom_site_label_4
_geom_torsion
_geom_torsion_site_symmetry_1
_geom_torsion_site_symmetry_2
_geom_torsion_site_symmetry_3
_geom_torsion_site_symmetry_4
_geom_torsion_publ_flag
C19 O3 C3 C2 120(4) . . . . ?
C19 O3 C3 C4 -67(5) . . . . ?
C2 C3 C4 C5 -6(6) . . . . ?
O3 C3 C4 C5 -180(3) . . . . ?
O3 C3 C2 C1 180(3) . . . . ?
C4 C3 C2 C1 7(6) . . . . ?
C3 C2 C1 C10 -2(6) . . . . ?
C2 C1 C10 C5 -4(6) . . . . ?
C2 C1 C10 C9 -180(3) . . . . ?
C19B O3 C3B C4B -77(6) . . . . ?
C19B O3 C3B C2B 105(3) . . . . ?
O3 C3B C4B C5 -168(3) . . . . ?
C2B C3B C4B C5 10(7) . . . . ?
C4B C3B C2B C1B -6(6) . . . . ?
O3 C3B C2B C1B 173(3) . . . . ?
C3B C2B C1B C10B -8(6) . . . . ?
C2B C1B C10B C5 17(7) . . . . ?
C2B C1B C10B C9 175(3) . . . . ?
C19A O3A C3A C4A -93(5) . . . . ?
C19A O3A C3A C2A 93(4) . . . . ?
O3A C3A C4A C5A 176(3) . . . . ?
C2A C3A C4A C5A -11(5) . . . . ?
C4A C3A C2A C1A 2(5) . . . . ?
O3A C3A C2A C1A 177(3) . . . . ?
C3A C2A C1A C10A 2(5) . . . . ?
C2A C1A C10A C5A 3(7) . . . . ?
C2A C1A C10A C9A 178(3) . . . . ?
C19C O3A C3C C2C 78(7) . . . . ?
C19C O3A C3C C4C -107(3) . . . . ?
C2C C3C C4C C5A 13(7) . . . . ?
O3A C3C C4C C5A -163(2) . . . . ?
C4C C3C C2C C1C -4(8) . . . . ?
O3A C3C C2C C1C 170(3) . . . . ?
C3C C2C C1C C10C 2(8) . . . . ?
C2C C1C C10C C5A -8(7) . . . . ?
C2C C1C C10C C9A 177(4) . . . . ?
C31A C26A C27A C28A -3(2) . . . . ?
C25A C26A C27A C28A -177.8(13) . . . . ?
C29A N2A C32A C33A 100(3) . . . . ?
C34A N2A C32A C33A -95(3) . . . . ?
C29A N2A C32C C33C 113(7) . . . . ?
C34A N2A C32C C33C -87(8) . . . . ?
C25A C24A N1A C22A -21(2) . . . . ?
C23A C24A N1A C22A 159.2(14) . . . . ?
C12 C13 C14 C8 -60.8(15) . . . . ?
C17 C13 C14 C8 175.5(12) . . . . ?
C18 C13 C14 C8 65.0(16) . . . . ?
C12 C13 C14 C15 165.8(11) . . . . ?
C17 C13 C14 C15 42.2(14) . . . . ?
C18 C13 C14 C15 -68.4(14) . . . . ?
C24A N1A C22A O22A 2(2) . . . . ?
C24A N1A C22A C21C 171.2(19) . . . . ?
C24A N1A C22A C21A -170.7(18) . . . . ?
O22A C22A C21A C20A 5(4) . . . . ?
N1A C22A C21A C20A 177(3) . . . . ?
C22A C21A C20A C19A 178(3) . . . . ?
C3A O3A C19A O19A -11(5) . . . . ?
C3A O3A C19A C20A 168(3) . . . . ?
C21A C20A C19A O19A -34(5) . . . . ?
C21A C20A C19A O3A 148(3) . . . . ?
O22A C22A C21C C20C -58(4) . . . . ?
N1A C22A C21C C20C 132(3) . . . . ?
C22A C21C C20C C19C -166(3) . . . . ?
C3C O3A C19C O19C 16(5) . . . . ?
C3C O3A C19C C20C -169(3) . . . . ?
C21C C20C C19C O19C 28(5) . . . . ?
C21C C20C C19C O3A -148(4) . . . . ?
C5 C10 C9 C11 -152(3) . . . . ?
C1 C10 C9 C11 23(5) . . . . ?
C5 C10 C9 C8 -25(5) . . . . ?
C1 C10 C9 C8 150(3) . . . . ?
C1B C10B C9 C11 44(5) . . . . ?
C5 C10B C9 C11 -157(3) . . . . ?
C1B C10B C9 C8 168(4) . . . . ?
C5 C10B C9 C8 -33(4) . . . . ?
C26A C27A C28A C29A 2(2) . . . . ?
C9A C8A C14A C15A -174.3(12) . . . . ?
C7A C8A C14A C15A -52.6(19) . . . . ?
C9A C8A C14A C13A 62.4(15) . . . . ?
C7A C8A C14A C13A -175.9(13) . . . . ?
C3 C4 C5 C10 0(5) . . . . ?
C3 C4 C5 C6 175(2) . . . . ?
C9 C10 C5 C4 -180(4) . . . . ?
C1 C10 C5 C4 4(5) . . . . ?
C9 C10 C5 C6 4(5) . . . . ?
C1 C10 C5 C6 -171(2) . . . . ?
C1B C10B C5 C4B -13(5) . . . . ?
C9 C10B C5 C4B -171(3) . . . . ?
C1B C10B C5 C6 171(3) . . . . ?
C9 C10B C5 C6 13(5) . . . . ?
C3B C4B C5 C10B -2(6) . . . . ?
C3B C4B C5 C6 174(5) . . . . ?
C31A O1A C23A O2A 177.9(11) . . . . ?
C31A O1A C23A C24A -2.6(19) . . . . ?
C25A C24A C23A O2A 178.5(14) . . . . ?
N1A C24A C23A O2A -2(2) . . . . ?
C25A C24A C23A O1A -1(2) . . . . ?
N1A C24A C23A O1A 178.4(11) . . . . ?
C32A N2A C29A C30A 157(2) . . . . ?
C34A N2A C29A C30A -7(2) . . . . ?
C32C N2A C29A C30A 151(4) . . . . ?
C32A N2A C29A C28A -26(3) . . . . ?
C34A N2A C29A C28A 169.7(13) . . . . ?
C32C N2A C29A C28A -32(4) . . . . ?
C31A C30A C29A N2A -178.8(13) . . . . ?
C31A C30A C29A C28A 4(2) . . . . ?
C27A C28A C29A N2A 179.9(13) . . . . ?
C27A C28A C29A C30A -3(2) . . . . ?
C29A C30A C31A C26A -5(2) . . . . ?
C29A C30A C31A O1A 176.8(11) . . . . ?
C27A C26A C31A C30A 4(2) . . . . ?
C25A C26A C31A C30A 179.7(14) . . . . ?
C27A C26A C31A O1A -177.8(12) . . . . ?
C25A C26A C31A O1A -2(2) . . . . ?
C23A O1A C31A C30A -177.5(12) . . . . ?
C23A O1A C31A C26A 4.2(19) . . . . ?
C29 C30 C31 C26 1(2) . . . . ?
C29 C30 C31 O1 -175.8(11) . . . . ?
C23 O1 C31 C26 -3.2(18) . . . . ?
C23 O1 C31 C30 173.7(11) . . . . ?
C29 C28 C27 C26 -1(2) . . . . ?
C24 N1 C22 O22 -4(2) . . . . ?
C24 N1 C22 C21B -176.6(18) . . . . ?
C24 N1 C22 C21 162.6(17) . . . . ?
O22 C22 C21 C20 -24(4) . . . . ?
N1 C22 C21 C20 171(2) . . . . ?
C22 C21 C20 C19 178(3) . . . . ?
C3 O3 C19 O19 17(6) . . . . ?
C3 O3 C19 C20 -163(3) . . . . ?
C21 C20 C19 O19 14(6) . . . . ?
C21 C20 C19 O3 -166(3) . . . . ?
O22 C22 C21B C20B 31(4) . . . . ?
N1 C22 C21B C20B -156(3) . . . . ?
C22 C21B C20B C19B 173(3) . . . . ?
C3B O3 C19B O19B -13(5) . . . . ?
C3B O3 C19B C20B 170(3) . . . . ?
C21B C20B C19B O19B -3(7) . . . . ?
C21B C20B C19B O3 174(3) . . . . ?
N1A C24A C25A C26A -176.4(12) . . . . ?
C23A C24A C25A C26A 3(2) . . . . ?
C27A C26A C25A C24A 173.8(14) . . . . ?
C31A C26A C25A C24A -1(2) . . . . ?
C8A C14A C15A C16A -166.7(13) . . . . ?
C13A C14A C15A C16A -39.0(15) . . . . ?
C8 C14 C15 C16 -167.6(12) . . . . ?
C13 C14 C15 C16 -38.8(14) . . . . ?
C14A C8A C7A C6A 172.2(12) . . . . ?
C9A C8A C7A C6A -65.7(16) . . . . ?
C31 O1 C23 O2 -173.5(11) . . . . ?
C31 O1 C23 C24 3.8(18) . . . . ?
C3A C4A C5A C10A 16(5) . . . . ?
C3A C4A C5A C6A -176(3) . . . . ?
C1C C10C C5A C6A -171(3) . . . . ?
C9A C10C C5A C6A 5(6) . . . . ?
C1C C10C C5A C4C 16(6) . . . . ?
C9A C10C C5A C4C -169(4) . . . . ?
C1A C10A C5A C4A -12(8) . . . . ?
C9A C10A C5A C4A 172(3) . . . . ?
C1A C10A C5A C6A -179(4) . . . . ?
C9A C10A C5A C6A 5(6) . . . . ?
C3C C4C C5A C10C -19(4) . . . . ?
C3C C4C C5A C6A 167(2) . . . . ?
C35 C34 N2 C29 -89.8(16) . . . . ?
C35 C34 N2 C32 73.0(18) . . . . ?
C35 C34 N2 C32B 121(2) . . . . ?
C29 N2 C32 C33 -108.6(18) . . . . ?
C34 N2 C32 C33 88(2) . . . . ?
C29 N2 C32B C33B 96(3) . . . . ?
C34 N2 C32B C33B -113(3) . . . . ?
O17A C17A C13A C12A 35(3) . . . . ?
C16A C17A C13A C12A -146.4(15) . . . . ?
O17A C17A C13A C18A -90(2) . . . . ?
C16A C17A C13A C18A 89.4(16) . . . . ?
O17A C17A C13A C14A 152(2) . . . . ?
C16A C17A C13A C14A -29.2(18) . . . . ?
C8A C14A C13A C17A 176.1(13) . . . . ?
C15A C14A C13A C17A 41.7(15) . . . . ?
C8A C14A C13A C12A -62.4(15) . . . . ?
C15A C14A C13A C12A 163.2(12) . . . . ?
C8A C14A C13A C18A 61.9(15) . . . . ?
C15A C14A C13A C18A -72.5(14) . . . . ?
C14A C8A C9A C10A 177(3) . . . . ?
C7A C8A C9A C10A 52(3) . . . . ?
C14A C8A C9A C10C 177(3) . . . . ?
C7A C8A C9A C10C 52(3) . . . . ?
C14A C8A C9A C11A -54.1(15) . . . . ?
C7A C8A C9A C11A -178.2(12) . . . . ?
C5A C10A C9A C8A -22(6) . . . . ?
C1A C10A C9A C8A 162(3) . . . . ?
C5A C10A C9A C11A -150(4) . . . . ?
C1A C10A C9A C11A 34(5) . . . . ?
C1C C10C C9A C8A 153(5) . . . . ?
C5A C10C C9A C8A -22(6) . . . . ?
C1C C10C C9A C11A 25(7) . . . . ?
C5A C10C C9A C11A -150(4) . . . . ?
O17A C17A C16A C15A -176(2) . . . . ?
C13A C17A C16A C15A 5.3(19) . . . . ?
C14A C15A C16A C17A 21.1(18) . . . . ?
C29A N2A C34A C35A 85.7(16) . . . . ?
C32A N2A C34A C35A -80(2) . . . . ?
C32C N2A C34A C35A -74(4) . . . . ?
C26 C25 C24 N1 175.4(12) . . . . ?
C26 C25 C24 C23 -6(2) . . . . ?
C22 N1 C24 C25 19(2) . . . . ?
C22 N1 C24 C23 -160.0(13) . . . . ?
O2 C23 C24 C25 178.1(13) . . . . ?
O1 C23 C24 C25 1.0(19) . . . . ?
O2 C23 C24 N1 -3.2(19) . . . . ?
O1 C23 C24 N1 179.7(11) . . . . ?
C34 N2 C29 C30 13(2) . . . . ?
C32 N2 C29 C30 -149.5(16) . . . . ?
C32B N2 C29 C30 161(2) . . . . ?
C34 N2 C29 C28 -169.0(14) . . . . ?
C32 N2 C29 C28 29(2) . . . . ?
C32B N2 C29 C28 -21(3) . . . . ?
C31 C30 C29 N2 177.3(12) . . . . ?
C31 C30 C29 C28 -1(2) . . . . ?
C27 C28 C29 N2 -177.4(13) . . . . ?
C27 C28 C29 C30 1(2) . . . . ?
C13 C14 C8 C7 179.7(12) . . . . ?
C15 C14 C8 C7 -55.9(18) . . . . ?
C13 C14 C8 C9 58.7(15) . . . . ?
C15 C14 C8 C9 -176.9(12) . . . . ?
C6 C7 C8 C14 173.7(11) . . . . ?
C6 C7 C8 C9 -65.1(14) . . . . ?
C10 C9 C8 C14 179(2) . . . . ?
C11 C9 C8 C14 -53.2(14) . . . . ?
C10B C9 C8 C14 -176(2) . . . . ?
C10 C9 C8 C7 54(3) . . . . ?
C11 C9 C8 C7 -177.9(11) . . . . ?
C10B C9 C8 C7 59(2) . . . . ?
C4 C5 C6 C7 171(2) . . . . ?
C10 C5 C6 C7 -13(3) . . . . ?
C10B C5 C6 C7 -18(3) . . . . ?
C4B C5 C6 C7 166(2) . . . . ?
C8 C7 C6 C5 43.8(16) . . . . ?
C12 C13 C17 O17 29(2) . . . . ?
C14 C13 C17 O17 147.7(17) . . . . ?
C18 C13 C17 O17 -95.0(19) . . . . ?
C12 C13 C17 C16 -149.7(13) . . . . ?
C14 C13 C17 C16 -30.7(15) . . . . ?
C18 C13 C17 C16 86.6(14) . . . . ?
C10 C9 C11 C12 177(3) . . . . ?
C8 C9 C11 C12 51.8(16) . . . . ?
C10B C9 C11 C12 175(2) . . . . ?
C17A C13A C12A C11A 167.7(13) . . . . ?
C18A C13A C12A C11A -70.8(15) . . . . ?
C14A C13A C12A C11A 54.1(16) . . . . ?
C14 C13 C12 C11 54.6(15) . . . . ?
C17 C13 C12 C11 168.4(12) . . . . ?
C18 C13 C12 C11 -71.8(15) . . . . ?
C9 C11 C12 C13 -52.2(17) . . . . ?
C30 C31 C26 C27 -0.5(19) . . . . ?
O1 C31 C26 C27 176.0(11) . . . . ?
C30 C31 C26 C25 -178.6(13) . . . . ?
O1 C31 C26 C25 -2.1(18) . . . . ?
C28 C27 C26 C31 0(2) . . . . ?
C28 C27 C26 C25 178.4(13) . . . . ?
C24 C25 C26 C31 7(2) . . . . ?
C24 C25 C26 C27 -171.2(13) . . . . ?
O17 C17 C16 C15 -171.0(16) . . . . ?
C13 C17 C16 C15 7.4(16) . . . . ?
C14 C15 C16 C17 19.0(15) . . . . ?
C13A C12A C11A C9A -50.3(17) . . . . ?
C8A C9A C11A C12A 49.8(17) . . . . ?
C10A C9A C11A C12A 179(3) . . . . ?
C10C C9A C11A C12A 179(3) . . . . ?
C4A C5A C6A C7A 172.8(17) . . . . ?
C10C C5A C6A C7A -18(4) . . . . ?
C10A C5A C6A C7A -18(4) . . . . ?
C4C C5A C6A C7A 154.9(18) . . . . ?
C8A C7A C6A C5A 48.2(17) . . . . ?
